data_7228517
loop_
_publ_author_name
'Zhang, Shuai'
'Bai, Xue-Ting'
'Chen, Dan-Yun'
'Chen, Pei'
'Zhang, Qian-Qian'
'Wang, Yan-Bo'

_publ_section_title
;
 Water-assisted metal-free catalyzed cyclization of 2-alkynylarylketones:
 a facile approach to indenones
;
_journal_issue 49
_journal_name_full 'RSC Adv.'
_journal_page_first 31142
_journal_paper_doi 10.1039/C7RA05487D
_journal_volume 7
_journal_year 2017
_chemical_formula_sum 'C21 H14 O'
_chemical_formula_weight 282.32
_chemical_name_systematic
; 
 ? 
;
_space_group_IT_number 14
_symmetry_cell_setting monoclinic
_symmetry_space_group_name_Hall '-P 2yn'
_symmetry_space_group_name_H-M 'P 1 21/n 1'
_atom_sites_solution_hydrogens geom
_atom_sites_solution_primary direct
_atom_sites_solution_secondary difmap
_audit_creation_method SHELXL-97
_audit_update_record
;
2016-10-19 deposited with the CCDC.
2017-06-12 downloaded from the CCDC.
;
_cell_angle_alpha 90.00
_cell_angle_beta 110.813(8)
_cell_angle_gamma 90.00
_cell_formula_units_Z 4
_cell_length_a 9.567(5)
_cell_length_b 17.241(9)
_cell_length_c 9.945(5)
_cell_measurement_reflns_used 2768
_cell_measurement_temperature 296(2)
_cell_measurement_theta_max 23.956
_cell_measurement_theta_min 2.489
_cell_volume 1533.3(14)
_computing_cell_refinement 'Bruker SMART'
_computing_data_collection 'Bruker SMART'
_computing_data_reduction 'Bruker SAINT'
_computing_molecular_graphics 'Bruker SHELXTL'
_computing_publication_material 'Bruker SHELXTL'
_computing_structure_refinement 'SHELXL-97 (Sheldrick, 1997)'
_computing_structure_solution 'SHELXS-97 (Sheldrick, 1990)'
_diffrn_ambient_temperature 296(2)
_diffrn_measured_fraction_theta_full 0.973
_diffrn_measured_fraction_theta_max 0.973
_diffrn_measurement_device_type 'CCD area detector'
_diffrn_measurement_method 'phi and omega scans'
_diffrn_radiation_monochromator graphite
_diffrn_radiation_source 'fine-focus sealed tube'
_diffrn_radiation_type MoK\a
_diffrn_radiation_wavelength 0.71073
_diffrn_reflns_av_R_equivalents 0.0286
_diffrn_reflns_av_sigmaI/netI 0.0357
_diffrn_reflns_limit_h_max 12
_diffrn_reflns_limit_h_min -12
_diffrn_reflns_limit_k_max 22
_diffrn_reflns_limit_k_min -9
_diffrn_reflns_limit_l_max 12
_diffrn_reflns_limit_l_min -13
_diffrn_reflns_number 9431
_diffrn_reflns_theta_full 28.24
_diffrn_reflns_theta_max 28.24
_diffrn_reflns_theta_min 2.36
_exptl_absorpt_coefficient_mu 0.074
_exptl_absorpt_correction_T_max 1.0000
_exptl_absorpt_correction_T_min 0.2000
_exptl_absorpt_correction_type multi-scan
_exptl_crystal_colour red
_exptl_crystal_density_diffrn 1.223
_exptl_crystal_density_method 'not measured'
_exptl_crystal_description block
_exptl_crystal_F_000 592
_exptl_crystal_size_max 0.16
_exptl_crystal_size_mid 0.14
_exptl_crystal_size_min 0.12
_refine_diff_density_max 0.131
_refine_diff_density_min -0.141
_refine_diff_density_rms 0.027
_refine_ls_extinction_method none
_refine_ls_goodness_of_fit_ref 1.026
_refine_ls_hydrogen_treatment constr
_refine_ls_matrix_type full
_refine_ls_number_parameters 199
_refine_ls_number_reflns 3690
_refine_ls_number_restraints 0
_refine_ls_restrained_S_all 1.026
_refine_ls_R_factor_all 0.0712
_refine_ls_R_factor_gt 0.0410
_refine_ls_shift/su_max 0.000
_refine_ls_shift/su_mean 0.000
_refine_ls_structure_factor_coef Fsqd
_refine_ls_weighting_details 'calc w=1/[\s^2^(Fo^2^)+(0.0444P)^2^+0.1303P] where P=(Fo^2^+2Fc^2^)/3'
_refine_ls_weighting_scheme calc
_refine_ls_wR_factor_gt 0.0949
_refine_ls_wR_factor_ref 0.1089
_reflns_number_gt 2415
_reflns_number_total 3690
_reflns_threshold_expression >2sigma(I)
_cod_data_source_file c7ra05487d2.cif
_cod_data_source_block 1
_cod_depositor_comments
;
The following automatic conversions were performed:

'_symmetry_cell_setting' value 'Monoclinic' changed to 'monoclinic'
according to
/home/data/users/saulius/crontab/automatic-downloads/rss-feeds/RSC/lib/dictionaries/cif_core.dic
dictionary named 'cif_core.dic' version 2.4.2 from 2011-04-26.

'_exptl_absorpt_correction_type' value 'multi scan' changed to
'multi-scan' according to
/home/data/users/saulius/crontab/automatic-downloads/rss-feeds/RSC/lib/dictionaries/cif_core.dic
dictionary named 'cif_core.dic' version 2.4.2 from 2011-04-26.

Automatic conversion script
Id: cif_fix_values 4973 2017-02-22 13:04:09Z antanas 

The following automatic conversions were performed:

'_refine_ls_hydrogen_treatment' value 'contr' was replaced with the
value 'constr' as specified in the replacement file
'src/cod-tools/trunk/data/replacement-values/replacement_values.lst'.

Automatic conversion script
Id: cif_fix_values 5376 2017-05-30 11:51:03Z andrius 
;
_cod_original_sg_symbol_H-M 'P2(1)/n  '
_cod_database_code 7228517

loop_
_symmetry_equiv_pos_as_xyz
'x, y, z'
'-x+1/2, y+1/2, -z+1/2'
'-x, -y, -z'
'x-1/2, -y-1/2, z-1/2'

loop_
_atom_site_label
_atom_site_type_symbol
_atom_site_fract_x
_atom_site_fract_y
_atom_site_fract_z
_atom_site_U_iso_or_equiv
_atom_site_adp_type
_atom_site_occupancy
_atom_site_symmetry_multiplicity
_atom_site_calc_flag
_atom_site_refinement_flags
O1 O 0.18959(12) 0.08088(7) 0.07593(10) 0.0683(3) Uani 1 1 d .
C8 C 0.34163(14) 0.13322(7) -0.18372(13) 0.0442(3) Uani 1 1 d .
C9 C 0.21736(15) 0.11869(7) -0.15027(13) 0.0444(3) Uani 1 1 d .
C10 C 0.05773(15) 0.12395(7) -0.24102(13) 0.0456(3) Uani 1 1 d .
C7 C 0.47960(15) 0.11879(7) -0.05540(13) 0.0472(3) Uani 1 1 d .
C1 C 0.26932(16) 0.09508(8) 0.00602(13) 0.0495(3) Uani 1 1 d .
C2 C 0.43573(16) 0.09509(8) 0.05917(13) 0.0507(3) Uani 1 1 d .
C15 C -0.04402(16) 0.06902(8) -0.22671(15) 0.0559(4) Uani 1 1 d .
H15A H -0.0106 0.0301 -0.1579 0.067 Uiso 1 1 calc R
C16 C 0.34825(14) 0.15741(8) -0.32471(13) 0.0480(3) Uani 1 1 d .
C11 C 0.00263(16) 0.18277(8) -0.34391(14) 0.0546(3) Uani 1 1 d .
H11A H 0.0673 0.2207 -0.3540 0.066 Uiso 1 1 calc R
C6 C 0.62938(16) 0.12133(8) -0.03797(16) 0.0586(4) Uani 1 1 d .
H6A H 0.6596 0.1367 -0.1130 0.070 Uiso 1 1 calc R
C21 C 0.43532(16) 0.22070(9) -0.33316(17) 0.0599(4) Uani 1 1 d .
H21A H 0.4923 0.2467 -0.2498 0.072 Uiso 1 1 calc R
C17 C 0.26679(17) 0.11802(9) -0.45032(14) 0.0603(4) Uani 1 1 d .
H17A H 0.2096 0.0751 -0.4460 0.072 Uiso 1 1 calc R
C14 C -0.19310(17) 0.07181(10) -0.31324(17) 0.0659(4) Uani 1 1 d .
H14A H -0.2591 0.0349 -0.3023 0.079 Uiso 1 1 calc R
C13 C -0.24492(18) 0.12906(10) -0.41589(17) 0.0688(4) Uani 1 1 d .
H13A H -0.3451 0.1303 -0.4751 0.083 Uiso 1 1 calc R
C3 C 0.53988(18) 0.07476(9) 0.19096(15) 0.0640(4) Uani 1 1 d .
H3A H 0.5101 0.0594 0.2664 0.077 Uiso 1 1 calc R
C12 C -0.14621(18) 0.18482(10) -0.43004(16) 0.0661(4) Uani 1 1 d .
H12A H -0.1810 0.2239 -0.4983 0.079 Uiso 1 1 calc R
C4 C 0.69083(19) 0.07784(9) 0.20797(17) 0.0710(5) Uani 1 1 d .
H4A H 0.7629 0.0647 0.2961 0.085 Uiso 1 1 calc R
C19 C 0.3547(2) 0.20592(13) -0.5893(2) 0.0837(6) Uani 1 1 d .
H19A H 0.3559 0.2224 -0.6779 0.100 Uiso 1 1 calc R
C20 C 0.43721(19) 0.24508(11) -0.4660(2) 0.0769(5) Uani 1 1 d .
H20A H 0.4942 0.2878 -0.4715 0.092 Uiso 1 1 calc R
C18 C 0.2704(2) 0.14247(11) -0.58198(16) 0.0763(5) Uani 1 1 d .
H18A H 0.2158 0.1159 -0.6655 0.092 Uiso 1 1 calc R
C5 C 0.73458(18) 0.10015(9) 0.09592(18) 0.0686(4) Uani 1 1 d .
H5A H 0.8358 0.1012 0.1093 0.082 Uiso 1 1 calc R

loop_
_atom_site_aniso_label
_atom_site_aniso_U_11
_atom_site_aniso_U_22
_atom_site_aniso_U_33
_atom_site_aniso_U_23
_atom_site_aniso_U_13
_atom_site_aniso_U_12
O1 0.0837(7) 0.0855(8) 0.0453(5) 0.0065(5) 0.0347(5) -0.0043(6)
C8 0.0591(8) 0.0373(6) 0.0392(6) -0.0011(5) 0.0214(6) -0.0011(6)
C9 0.0598(8) 0.0401(7) 0.0369(6) -0.0007(5) 0.0216(6) -0.0002(6)
C10 0.0567(8) 0.0474(7) 0.0377(6) -0.0007(5) 0.0230(6) 0.0040(6)
C7 0.0581(8) 0.0390(7) 0.0444(7) -0.0040(5) 0.0179(6) -0.0029(6)
C1 0.0694(9) 0.0445(7) 0.0384(6) -0.0013(5) 0.0238(6) -0.0018(6)
C2 0.0678(9) 0.0437(7) 0.0386(7) -0.0030(6) 0.0164(6) -0.0012(6)
C15 0.0611(9) 0.0550(8) 0.0563(8) 0.0055(7) 0.0265(7) 0.0025(7)
C16 0.0578(8) 0.0485(7) 0.0447(7) 0.0061(6) 0.0267(6) 0.0074(6)
C11 0.0685(9) 0.0504(8) 0.0483(7) 0.0045(6) 0.0249(7) 0.0059(7)
C6 0.0635(9) 0.0513(8) 0.0606(9) -0.0017(7) 0.0212(7) -0.0035(7)
C21 0.0619(9) 0.0566(9) 0.0691(9) 0.0122(7) 0.0331(7) 0.0051(7)
C17 0.0799(10) 0.0629(9) 0.0431(7) 0.0015(7) 0.0278(7) 0.0052(8)
C14 0.0598(10) 0.0688(10) 0.0731(10) -0.0035(8) 0.0284(8) -0.0012(8)
C13 0.0571(9) 0.0803(12) 0.0629(9) -0.0119(9) 0.0139(7) 0.0145(9)
C3 0.0809(11) 0.0591(9) 0.0441(8) 0.0015(7) 0.0125(7) -0.0010(8)
C12 0.0776(11) 0.0633(10) 0.0541(8) 0.0069(7) 0.0194(8) 0.0204(9)
C4 0.0768(12) 0.0592(10) 0.0566(9) 0.0022(8) -0.0012(8) 0.0007(8)
C19 0.0986(14) 0.1042(15) 0.0697(12) 0.0414(11) 0.0563(11) 0.0413(12)
C20 0.0778(11) 0.0769(11) 0.0970(13) 0.0390(11) 0.0569(10) 0.0204(9)
C18 0.0992(13) 0.0930(13) 0.0434(8) 0.0090(8) 0.0337(8) 0.0267(11)
C5 0.0617(10) 0.0552(9) 0.0774(11) -0.0021(8) 0.0106(8) -0.0007(7)

loop_
_atom_type_symbol
_atom_type_description
_atom_type_scat_dispersion_real
_atom_type_scat_dispersion_imag
_atom_type_scat_source
C C 0.0033 0.0016 'International Tables Vol C Tables 4.2.6.8 and 6.1.1.4'
H H 0.0000 0.0000 'International Tables Vol C Tables 4.2.6.8 and 6.1.1.4'
O O 0.0106 0.0060 'International Tables Vol C Tables 4.2.6.8 and 6.1.1.4'

loop_
_geom_angle_atom_site_label_1
_geom_angle_atom_site_label_2
_geom_angle_atom_site_label_3
_geom_angle
C9 C8 C16 127.86(12)
C9 C8 C7 110.01(11)
C16 C8 C7 122.11(12)
C8 C9 C10 129.85(11)
C8 C9 C1 107.66(12)
C10 C9 C1 122.49(11)
C15 C10 C11 117.90(13)
C15 C10 C9 120.12(12)
C11 C10 C9 121.98(12)
C6 C7 C2 120.13(13)
C6 C7 C8 131.57(12)
C2 C7 C8 108.21(12)
O1 C1 C2 126.96(12)
O1 C1 C9 126.46(13)
C2 C1 C9 106.55(11)
C3 C2 C7 121.34(14)
C3 C2 C1 131.08(13)
C7 C2 C1 107.55(11)
C14 C15 C10 120.95(14)
C17 C16 C21 118.95(13)
C17 C16 C8 120.80(12)
C21 C16 C8 120.24(12)
C12 C11 C10 120.64(14)
C7 C6 C5 118.25(14)
C20 C21 C16 120.20(16)
C18 C17 C16 120.32(16)
C13 C14 C15 120.43(15)
C14 C13 C12 119.45(15)
C2 C3 C4 118.21(15)
C11 C12 C13 120.60(14)
C5 C4 C3 120.80(14)
C20 C19 C18 120.30(15)
C19 C20 C21 120.02(17)
C19 C18 C17 120.18(17)
C4 C5 C6 121.27(16)

loop_
_geom_bond_atom_site_label_1
_geom_bond_atom_site_label_2
_geom_bond_distance
O1 C1 1.2256(16)
C8 C9 1.3667(18)
C8 C16 1.4856(18)
C8 C7 1.4952(18)
C9 C10 1.475(2)
C9 C1 1.5099(19)
C10 C15 1.4012(19)
C10 C11 1.4036(19)
C7 C6 1.382(2)
C7 C2 1.4075(19)
C1 C2 1.489(2)
C2 C3 1.3804(19)
C15 C14 1.380(2)
C16 C17 1.392(2)
C16 C21 1.393(2)
C11 C12 1.377(2)
C6 C5 1.402(2)
C21 C20 1.393(2)
C17 C18 1.388(2)
C14 C13 1.379(2)
C13 C12 1.389(2)
C3 C4 1.394(2)
C4 C5 1.377(2)
C19 C20 1.376(3)
C19 C18 1.376(3)
